data_7112538
loop_
_publ_author_name
'Du, Shangchao'
'Hu, Chunhua'
'Xiao, Ji-Chang'
'Tan, Huaqiao'
'Liao, Wuping'

_publ_section_title
;
 A giant coordination cage based on sulfonylcalix[4]arenes.
;
_journal_issue 73
_journal_name_full 'Chemical communications (Cambridge, England)'
_journal_page_first 9177
_journal_page_last 9179
_journal_paper_doi 10.1039/c2cc34265k
_journal_volume 48
_journal_year 2012
_chemical_formula_moiety 'C312 H294 Co24 O126 S24'
_chemical_formula_sum 'C312 H294 Co24 O126 S24'
_chemical_formula_weight 8243.23
_chemical_name_common (Co24(OH)6(C40H44S4O12)6(C9H3O6)8)
_chemical_name_systematic
;
?
;
_space_group_IT_number 87
_symmetry_cell_setting tetragonal
_symmetry_space_group_name_Hall '-I 4'
_symmetry_space_group_name_H-M 'I 4/m'
_atom_sites_solution_hydrogens geom
_atom_sites_solution_primary direct
_atom_sites_solution_secondary difmap
_audit_creation_method SHELXL-97
_cell_angle_alpha 90.00
_cell_angle_beta 90.00
_cell_angle_gamma 90.00
_cell_formula_units_Z 2
_cell_length_a 26.3094(9)
_cell_length_b 26.3094(9)
_cell_length_c 44.152(3)
_cell_measurement_reflns_used 9456
_cell_measurement_temperature 120(2)
_cell_measurement_theta_max 25.10
_cell_measurement_theta_min 2.22
_cell_volume 30561(3)
_computing_cell_refinement 'Bruker SAINT'
_computing_data_collection 'Bruker SMART'
_computing_data_reduction 'Bruker SAINT'
_computing_molecular_graphics 'Bruker SHELXTL'
_computing_publication_material 'Bruker SHELXTL'
_computing_structure_refinement 'SHELXL-97 (Sheldrick, 2008)'
_computing_structure_solution 'SHELXS-97 (Sheldrick, 2008)'
_diffrn_ambient_temperature 120(2)
_diffrn_measured_fraction_theta_full 0.997
_diffrn_measured_fraction_theta_max 0.997
_diffrn_measurement_device_type 'Bruker APEX CCD'
_diffrn_measurement_method '\w scans'
_diffrn_radiation_monochromator graphite
_diffrn_radiation_source 'fine-focus sealed tube'
_diffrn_radiation_type MoK\a
_diffrn_radiation_wavelength 0.71073
_diffrn_reflns_av_R_equivalents 0.0478
_diffrn_reflns_av_sigmaI/netI 0.0192
_diffrn_reflns_limit_h_max 31
_diffrn_reflns_limit_h_min -31
_diffrn_reflns_limit_k_max 31
_diffrn_reflns_limit_k_min -31
_diffrn_reflns_limit_l_max 52
_diffrn_reflns_limit_l_min -52
_diffrn_reflns_number 220985
_diffrn_reflns_theta_full 25.10
_diffrn_reflns_theta_max 25.10
_diffrn_reflns_theta_min 0.90
_exptl_absorpt_coefficient_mu 0.765
_exptl_absorpt_correction_T_max 0.7345
_exptl_absorpt_correction_T_min 0.6166
_exptl_absorpt_correction_type multi-scan
_exptl_absorpt_process_details SADABS
_exptl_crystal_colour violet
_exptl_crystal_density_diffrn 0.896
_exptl_crystal_density_method 'not measured'
_exptl_crystal_description block
_exptl_crystal_F_000 8412
_exptl_crystal_size_max 0.70
_exptl_crystal_size_mid 0.48
_exptl_crystal_size_min 0.43
_platon_squeeze_details
;
;
_refine_diff_density_max 1.725
_refine_diff_density_min -2.179
_refine_diff_density_rms 0.131
_refine_ls_extinction_method none
_refine_ls_goodness_of_fit_ref 1.084
_refine_ls_hydrogen_treatment constr
_refine_ls_matrix_type full
_refine_ls_number_parameters 571
_refine_ls_number_reflns 13804
_refine_ls_number_restraints 581
_refine_ls_restrained_S_all 1.225
_refine_ls_R_factor_all 0.0946
_refine_ls_R_factor_gt 0.0867
_refine_ls_shift/su_max 0.001
_refine_ls_shift/su_mean 0.000
_refine_ls_structure_factor_coef Fsqd
_refine_ls_weighting_details 'calc w=1/[\s^2^(Fo^2^)+(0.1304P)^2^+281.2834P] where P=(Fo^2^+2Fc^2^)/3'
_refine_ls_weighting_scheme calc
_refine_ls_wR_factor_gt 0.2372
_refine_ls_wR_factor_ref 0.2441
_reflns_number_gt 11902
_reflns_number_total 13804
_reflns_threshold_expression >2sigma(I)
_cod_data_source_file c2cc34265k.txt
_cod_data_source_block 1-Co-BTC
_cod_depositor_comments
;
The following automatic conversions were performed:

'_symmetry_cell_setting' value 'Tetragonal' changed to 'tetragonal'
according to
/usr/data/users/saulius/automatic-downloads/retrospective/RSC/lib/dictionaries/cif_core.dic
dictionary named 'cif_core.dic' version 2.4.2 from 2011-04-26.

Automatic conversion script
Id: cif_fix_values 2281 2013-09-26 08:29:07Z andrius 
;
_cod_original_cell_volume 30562(2)
_cod_original_sg_symbol_H-M 'I 4/m '
_cod_database_code 7112538

loop_
_symmetry_equiv_pos_as_xyz
'x, y, z'
'-x, -y, z'
'-y, x, z'
'y, -x, z'
'x+1/2, y+1/2, z+1/2'
'-x+1/2, -y+1/2, z+1/2'
'-y+1/2, x+1/2, z+1/2'
'y+1/2, -x+1/2, z+1/2'
'-x, -y, -z'
'x, y, -z'
'y, -x, -z'
'-y, x, -z'
'-x+1/2, -y+1/2, -z+1/2'
'x+1/2, y+1/2, -z+1/2'
'y+1/2, -x+1/2, -z+1/2'
'-y+1/2, x+1/2, -z+1/2'

loop_
_atom_site_label
_atom_site_type_symbol
_atom_site_fract_x
_atom_site_fract_y
_atom_site_fract_z
_atom_site_U_iso_or_equiv
_atom_site_adp_type
_atom_site_occupancy
_atom_site_symmetry_multiplicity
_atom_site_calc_flag
_atom_site_refinement_flags
Co1 Co 0.83931(3) 0.24340(3) 0.048996(16) 0.0228(2) Uani 1 1 d U
Co2 Co 0.77127(4) 0.19893(4) 0.0000 0.0227(2) Uani 1 2 d SU
Co3 Co 0.93211(3) -0.04500(3) 0.174406(16) 0.0252(2) Uani 1 1 d U
Co4 Co 0.90732(4) 0.28689(4) 0.0000 0.0236(2) Uani 1 2 d SU
S1 S 0.78883(5) 0.32351(5) 0.09016(3) 0.0274(3) Uani 1 1 d U
S2 S 0.66184(7) 0.24201(7) 0.0000 0.0258(4) Uani 1 2 d SU
S3 S 0.91648(7) 0.40353(8) 0.0000 0.0272(4) Uani 1 2 d SU
S4 S 0.87501(6) -0.08489(6) 0.23053(3) 0.0359(3) Uani 1 1 d U
C1 C 0.7275(2) 0.2812(2) 0.04428(15) 0.0349(5) Uani 1 1 d U
C2 C 0.6777(2) 0.2796(3) 0.03181(16) 0.0384(6) Uani 1 1 d U
C3 C 0.6373(3) 0.3086(3) 0.04252(17) 0.0435(6) Uani 1 1 d U
H3 H 0.6050 0.3054 0.0332 0.052 Uiso 1 1 calc R
C4 C 0.6431(3) 0.3423(3) 0.06651(18) 0.0475(6) Uani 1 1 d U
C5 C 0.6909(3) 0.3428(3) 0.08052(17) 0.0442(6) Uani 1 1 d U
H5 H 0.6957 0.3634 0.0980 0.053 Uiso 1 1 calc R
C6 C 0.7315(2) 0.3143(3) 0.06983(16) 0.0392(5) Uani 1 1 d U
C7 C 0.8531(2) 0.3610(2) 0.04470(14) 0.0331(5) Uani 1 1 d U
C8 C 0.8230(3) 0.3713(2) 0.07079(14) 0.0359(5) Uani 1 1 d U
C9 C 0.8174(3) 0.4196(2) 0.08299(15) 0.0403(6) Uani 1 1 d U
H9 H 0.7971 0.4239 0.1006 0.048 Uiso 1 1 calc R
C10 C 0.8405(3) 0.4615(3) 0.07021(16) 0.0451(6) Uani 1 1 d U
C11 C 0.8705(3) 0.4535(2) 0.04469(15) 0.0404(6) Uani 1 1 d U
H11 H 0.8872 0.4816 0.0356 0.048 Uiso 1 1 calc R
C12 C 0.8767(3) 0.4053(2) 0.03216(14) 0.0358(6) Uani 1 1 d U
C13 C 0.8964(3) 0.0200(3) 0.22910(16) 0.0446(6) Uani 1 1 d U
C14 C 0.8722(3) -0.0217(3) 0.24386(17) 0.0491(6) Uani 1 1 d U
C15 C 0.8433(3) -0.0161(3) 0.26972(18) 0.0536(7) Uani 1 1 d U
H15 H 0.8284 -0.0454 0.2787 0.064 Uiso 1 1 calc R
C16 C 0.8353(3) 0.0316(3) 0.28307(19) 0.0573(6) Uani 1 1 d U
C17 C 0.8001(2) 0.1385(2) 0.05424(13) 0.0281(5) Uani 1 1 d U
C18 C 0.8046(2) 0.0868(2) 0.06924(13) 0.0285(5) Uani 1 1 d U
C19 C 0.8340(2) 0.0808(2) 0.09502(13) 0.0285(5) Uani 1 1 d U
H19 H 0.8502 0.1095 0.1038 0.034 Uiso 1 1 calc R
C20 C 0.8400(2) 0.0331(2) 0.10824(13) 0.0289(5) Uani 1 1 d U
C21 C 0.7808(2) 0.0451(2) 0.05628(13) 0.0291(5) Uani 1 1 d U
H21 H 0.7607 0.0493 0.0385 0.035 Uiso 1 1 calc R
C22 C 0.8742(2) 0.0258(2) 0.13505(13) 0.0291(5) Uani 1 1 d U
C23 C 0.7627(2) -0.0486(2) 0.05435(13) 0.0306(5) Uani 1 1 d U
C24 C 0.7861(2) -0.0030(2) 0.06919(13) 0.0296(5) Uani 1 1 d U
C25 C 0.8159(2) -0.0090(2) 0.09510(13) 0.0293(5) Uani 1 1 d U
H25 H 0.8198 -0.0417 0.1039 0.035 Uiso 1 1 calc R
C26 C 0.8588(3) 0.0724(3) 0.26990(17) 0.0528(7) Uani 1 1 d U
H26 H 0.8548 0.1051 0.2787 0.063 Uiso 1 1 calc R
C27 C 0.8884(3) 0.0675(3) 0.24400(16) 0.0484(6) Uani 1 1 d U
C28 C 0.8354(3) 0.5153(3) 0.08379(18) 0.0516(6) Uani 1 1 d U
C29 C 0.5992(3) 0.3784(3) 0.07523(19) 0.0531(7) Uani 1 1 d DU
C30 C 0.8052(3) 0.0340(3) 0.3136(2) 0.0611(7) Uani 1 1 d DU
C31 C 0.6108(3) 0.4087(3) 0.1015(2) 0.0596(10) Uani 1 1 d U
H31A H 0.6426 0.4272 0.0981 0.089 Uiso 1 1 calc R
H31B H 0.6145 0.3865 0.1192 0.089 Uiso 1 1 calc R
H31C H 0.5832 0.4330 0.1050 0.089 Uiso 1 1 calc R
C32 C 0.5520(3) 0.3461(3) 0.0793(2) 0.0594(10) Uani 1 1 d U
H32A H 0.5581 0.3208 0.0952 0.089 Uiso 1 1 calc R
H32B H 0.5441 0.3287 0.0603 0.089 Uiso 1 1 calc R
H32C H 0.5234 0.3678 0.0852 0.089 Uiso 1 1 calc R
C33 C 0.5886(3) 0.4176(3) 0.0506(2) 0.0635(11) Uani 1 1 d DU
H33A H 0.5631 0.4419 0.0578 0.095 Uiso 1 1 calc R
H33B H 0.5759 0.4004 0.0324 0.095 Uiso 1 1 calc R
H33C H 0.6201 0.4357 0.0456 0.095 Uiso 1 1 calc R
C34 C 0.7570(4) 0.0057(4) 0.3096(2) 0.0678(11) Uani 1 1 d U
H34A H 0.7371 0.0073 0.3284 0.102 Uiso 1 1 calc R
H34B H 0.7645 -0.0299 0.3048 0.102 Uiso 1 1 calc R
H34C H 0.7374 0.0209 0.2930 0.102 Uiso 1 1 calc R
C35 C 0.8049(4) 0.0829(3) 0.3260(2) 0.0639(10) Uani 1 1 d U
H35A H 0.7861 0.1059 0.3127 0.096 Uiso 1 1 calc R
H35B H 0.8400 0.0950 0.3282 0.096 Uiso 1 1 calc R
H35C H 0.7885 0.0820 0.3460 0.096 Uiso 1 1 calc R
C36 C 0.8353(4) 0.0057(4) 0.3392(2) 0.0687(11) Uani 1 1 d DU
H36A H 0.8682 0.0224 0.3423 0.103 Uiso 1 1 calc R
H36B H 0.8408 -0.0298 0.3333 0.103 Uiso 1 1 calc R
H36C H 0.8157 0.0068 0.3581 0.103 Uiso 1 1 calc R
C37 C 0.8179(3) 0.5519(3) 0.0607(2) 0.0597(10) Uani 1 1 d U
H37A H 0.7858 0.5400 0.0519 0.090 Uiso 1 1 calc R
H37B H 0.8436 0.5546 0.0446 0.090 Uiso 1 1 calc R
H37C H 0.8128 0.5852 0.0700 0.090 Uiso 1 1 calc R
C38 C 0.8832(3) 0.5334(3) 0.09333(19) 0.0584(10) Uani 1 1 d U
H38A H 0.9061 0.5356 0.0759 0.088 Uiso 1 1 calc R
H38B H 0.8976 0.5100 0.1083 0.088 Uiso 1 1 calc R
H38C H 0.8793 0.5671 0.1024 0.088 Uiso 1 1 calc R
C39 C 0.8010(4) 0.5153(3) 0.1113(2) 0.0626(11) Uani 1 1 d U
H39A H 0.7981 0.5499 0.1193 0.094 Uiso 1 1 calc R
H39B H 0.8153 0.4930 0.1269 0.094 Uiso 1 1 calc R
H39C H 0.7672 0.5029 0.1055 0.094 Uiso 1 1 calc R
O1 O 0.76546(15) 0.25531(15) 0.03351(9) 0.0304(5) Uani 1 1 d U
O2 O 0.85831(16) 0.31584(15) 0.03303(9) 0.0309(5) Uani 1 1 d U
O3 O 0.92352(19) 0.01535(17) 0.20464(10) 0.0405(6) Uani 1 1 d U
O4 O 0.81815(15) 0.27670(15) 0.09051(9) 0.0279(4) Uani 1 1 d U
O5 O 0.77559(15) 0.34371(16) 0.11935(9) 0.0315(6) Uani 1 1 d U
O6 O 0.6918(2) 0.1954(2) 0.0000 0.0262(5) Uani 1 2 d SU
O7 O 0.6079(2) 0.2353(2) 0.0000 0.0282(8) Uani 1 2 d SU
O8 O 0.9456(2) 0.3566(2) 0.0000 0.0286(5) Uani 1 2 d SU
O9 O 0.9458(2) 0.4492(2) 0.0000 0.0309(8) Uani 1 2 d SU
O10 O 0.87487(16) -0.08475(17) 0.19770(9) 0.0354(5) Uani 1 1 d U
O11 O 0.83397(17) -0.11225(18) 0.24448(10) 0.0408(8) Uani 1 1 d U
O12 O 0.87876(15) -0.01837(15) 0.14532(9) 0.0296(5) Uani 1 1 d U
O13 O 0.89640(16) 0.06462(15) 0.14486(9) 0.0297(6) Uani 1 1 d U
O14 O 0.77433(15) 0.14148(14) 0.03058(9) 0.0283(5) Uani 1 1 d U
O15 O 0.82319(15) 0.17488(15) 0.06676(9) 0.0286(5) Uani 1 1 d U
O16 O 0.76939(16) -0.09110(15) 0.06674(9) 0.0308(6) Uani 1 1 d U
O17 O 0.73799(16) -0.04121(15) 0.03035(9) 0.0317(6) Uani 1 1 d U
O18 O 0.8558(2) 0.2175(2) 0.0000 0.0255(5) Uani 1 2 d SU
H18A H 0.8756 0.1868 0.0000 0.031 Uiso 1 2 d SR
O19 O 1.0000 0.0000 0.1565(2) 0.0325(8) Uani 1 4 d SU
H19A H 1.0000 0.0000 0.1349 0.049 Uiso 1 4 d SR

loop_
_atom_site_aniso_label
_atom_site_aniso_U_11
_atom_site_aniso_U_22
_atom_site_aniso_U_33
_atom_site_aniso_U_23
_atom_site_aniso_U_13
_atom_site_aniso_U_12
Co1 0.0233(4) 0.0244(4) 0.0208(4) -0.0007(3) 0.0004(3) -0.0001(3)
Co2 0.0276(5) 0.0221(5) 0.0184(5) 0.000 0.000 0.0013(4)
Co3 0.0319(4) 0.0302(4) 0.0134(4) 0.0019(3) 0.0007(3) 0.0015(3)
Co4 0.0245(5) 0.0287(5) 0.0177(5) 0.000 0.000 0.0016(4)
S1 0.0284(6) 0.0314(6) 0.0223(6) -0.0069(5) 0.0050(4) -0.0047(5)
S2 0.0242(7) 0.0253(8) 0.0279(9) 0.000 0.000 -0.0043(6)
S3 0.0235(8) 0.0320(7) 0.0260(8) 0.000 0.000 -0.0064(6)
S4 0.0400(8) 0.0443(7) 0.0233(7) 0.0077(5) 0.0060(5) -0.0032(6)
C1 0.0289(8) 0.0368(10) 0.0390(11) -0.0155(8) -0.0043(7) 0.0032(7)
C2 0.0292(9) 0.0417(11) 0.0441(12) -0.0163(9) -0.0057(9) 0.0027(9)
C3 0.0327(9) 0.0479(12) 0.0498(12) -0.0179(9) -0.0047(10) 0.0047(9)
C4 0.0388(8) 0.0513(11) 0.0525(11) -0.0201(9) -0.0032(9) 0.0057(8)
C5 0.0371(9) 0.0473(12) 0.0481(12) -0.0222(10) -0.0022(9) 0.0041(9)
C6 0.0337(8) 0.0415(12) 0.0424(12) -0.0196(9) -0.0039(8) 0.0026(8)
C7 0.0415(11) 0.0288(7) 0.0290(11) -0.0023(7) 0.0115(8) -0.0040(8)
C8 0.0449(12) 0.0324(8) 0.0305(11) -0.0033(8) 0.0133(9) -0.0034(9)
C9 0.0518(13) 0.0345(8) 0.0347(12) -0.0052(9) 0.0151(10) -0.0033(10)
C10 0.0583(12) 0.0370(8) 0.0401(11) -0.0049(9) 0.0158(10) -0.0055(9)
C11 0.0524(13) 0.0319(9) 0.0368(12) -0.0022(9) 0.0131(10) -0.0063(10)
C12 0.0452(12) 0.0300(8) 0.0323(12) -0.0009(9) 0.0118(9) -0.0057(9)
C13 0.0572(14) 0.0449(9) 0.0317(11) -0.0090(9) 0.0073(10) -0.0031(11)
C14 0.0601(14) 0.0495(10) 0.0377(12) -0.0039(9) 0.0080(11) -0.0058(11)
C15 0.0637(14) 0.0538(11) 0.0432(12) -0.0035(9) 0.0114(10) -0.0058(11)
C16 0.0660(12) 0.0569(10) 0.0491(10) -0.0059(8) 0.0118(9) -0.0035(10)
C17 0.0360(11) 0.0265(7) 0.0217(9) 0.0025(7) -0.0028(8) -0.0026(8)
C18 0.0368(10) 0.0263(8) 0.0223(9) 0.0020(7) -0.0038(8) -0.0009(8)
C19 0.0365(11) 0.0264(9) 0.0227(10) 0.0015(8) -0.0041(9) -0.0008(9)
C20 0.0366(10) 0.0267(9) 0.0234(9) 0.0016(7) -0.0045(8) -0.0003(8)
C21 0.0380(11) 0.0262(8) 0.0231(10) 0.0017(9) -0.0048(9) -0.0005(9)
C22 0.0354(10) 0.0275(10) 0.0245(10) 0.0023(8) -0.0048(8) -0.0002(8)
C23 0.0411(12) 0.0265(9) 0.0243(10) 0.0010(9) -0.0062(9) -0.0003(9)
C24 0.0389(11) 0.0263(8) 0.0236(10) 0.0014(8) -0.0053(8) -0.0002(9)
C25 0.0379(11) 0.0264(9) 0.0237(10) 0.0015(9) -0.0050(9) -0.0001(9)
C26 0.0639(14) 0.0522(11) 0.0422(12) -0.0116(10) 0.0116(10) -0.0014(11)
C27 0.0607(14) 0.0479(10) 0.0366(12) -0.0118(10) 0.0086(11) -0.0011(12)
C28 0.0678(14) 0.0389(10) 0.0482(12) -0.0073(9) 0.0147(11) -0.0033(11)
C29 0.0463(9) 0.0553(10) 0.0577(10) -0.0160(8) 0.0004(8) 0.0090(8)
C30 0.0667(11) 0.0623(10) 0.0544(10) -0.0041(8) 0.0129(8) -0.0014(8)
C31 0.053(2) 0.061(2) 0.0645(17) -0.0241(14) 0.0035(18) 0.0124(17)
C32 0.0448(14) 0.067(2) 0.067(2) -0.0185(18) 0.0061(18) 0.0078(14)
C33 0.058(2) 0.0619(19) 0.0703(18) -0.0091(15) -0.0022(19) 0.0151(15)
C34 0.0712(17) 0.071(2) 0.062(2) -0.008(2) 0.0187(14) -0.0076(16)
C35 0.0665(14) 0.0653(11) 0.0598(13) -0.0075(9) 0.0072(10) 0.0013(9)
C36 0.081(2) 0.0699(19) 0.0556(16) 0.0028(18) 0.0131(17) 0.0011(19)
C37 0.0667(14) 0.0516(11) 0.0609(13) 0.0000(10) 0.0074(10) 0.0022(10)
C38 0.0754(18) 0.046(2) 0.054(2) -0.0092(18) 0.0040(14) -0.0070(17)
C39 0.085(2) 0.047(2) 0.0560(18) -0.0125(15) 0.0243(17) 0.001(2)
O1 0.0271(8) 0.0307(10) 0.0333(12) -0.0104(8) -0.0046(7) 0.0031(7)
O2 0.0379(12) 0.0277(7) 0.0271(12) -0.0018(7) 0.0105(9) -0.0041(9)
O3 0.0533(15) 0.0419(11) 0.0263(11) -0.0088(9) 0.0034(9) -0.0027(11)
O4 0.0297(10) 0.0317(8) 0.0225(8) -0.0045(7) 0.0044(7) -0.0046(8)
O5 0.0338(16) 0.0355(15) 0.0252(11) -0.0091(11) 0.0081(9) -0.0064(12)
O6 0.0265(7) 0.0251(11) 0.0271(13) 0.000 0.000 -0.0039(8)
O7 0.0248(10) 0.0289(18) 0.0308(18) 0.000 0.000 -0.0046(11)
O8 0.0246(11) 0.0340(9) 0.0272(13) 0.000 0.000 -0.0049(7)
O9 0.0272(17) 0.0340(12) 0.0313(18) 0.000 0.000 -0.0081(12)
O10 0.0393(11) 0.0434(11) 0.0235(9) 0.0065(7) 0.0051(9) -0.0035(9)
O11 0.0430(16) 0.0499(15) 0.0294(15) 0.0083(14) 0.0107(13) -0.0037(13)
O12 0.0340(10) 0.0281(11) 0.0267(11) 0.0031(8) -0.0054(9) -0.0002(10)
O13 0.0362(13) 0.0283(11) 0.0247(12) 0.0019(10) -0.0050(10) -0.0010(10)
O14 0.0362(11) 0.0269(9) 0.0219(11) 0.0036(7) -0.0031(9) -0.0032(9)
O15 0.0363(13) 0.0275(7) 0.0220(10) 0.0012(7) -0.0016(9) -0.0038(9)
O16 0.0417(14) 0.0262(10) 0.0245(13) 0.0008(10) -0.0064(11) -0.0004(11)
O17 0.0427(14) 0.0274(12) 0.0252(12) 0.0010(10) -0.0074(10) -0.0008(11)
O18 0.0273(7) 0.0288(9) 0.0206(8) 0.000 0.000 -0.0019(7)
O19 0.0273(10) 0.0273(10) 0.043(3) 0.000 0.000 0.000

loop_
_atom_type_symbol
_atom_type_description
_atom_type_scat_dispersion_real
_atom_type_scat_dispersion_imag
_atom_type_scat_source
C C 0.0033 0.0016 'International Tables Vol C Tables 4.2.6.8 and 6.1.1.4'
H H 0.0000 0.0000 'International Tables Vol C Tables 4.2.6.8 and 6.1.1.4'
O O 0.0106 0.0060 'International Tables Vol C Tables 4.2.6.8 and 6.1.1.4'
S S 0.1246 0.1234 'International Tables Vol C Tables 4.2.6.8 and 6.1.1.4'
Co Co 0.3494 0.9721 'International Tables Vol C Tables 4.2.6.8 and 6.1.1.4'

loop_
_geom_angle_atom_site_label_1
_geom_angle_atom_site_label_2
_geom_angle_atom_site_label_3
_geom_angle
_geom_angle_site_symmetry_1
_geom_angle_site_symmetry_3
O15 Co1 O16 83.72(16) . 4_665
O15 Co1 O1 93.79(16) . .
O16 Co1 O1 176.16(17) 4_665 .
O15 Co1 O2 176.46(16) . .
O16 Co1 O2 93.77(17) 4_665 .
O1 Co1 O2 88.59(17) . .
O15 Co1 O4 88.72(16) . .
O16 Co1 O4 88.36(16) 4_665 .
O1 Co1 O4 88.66(16) . .
O2 Co1 O4 88.72(15) . .
O15 Co1 O18 98.05(17) . .
O16 Co1 O18 98.25(18) 4_665 .
O1 Co1 O18 84.98(17) . .
O2 Co1 O18 84.76(17) . .
O4 Co1 O18 170.99(17) . .
O14 Co2 O14 83.5(2) . 10
O14 Co2 O6 90.39(16) . .
O14 Co2 O6 90.38(16) 10 .
O14 Co2 O1 93.45(16) . .
O14 Co2 O1 176.33(17) 10 .
O6 Co2 O1 87.63(15) . .
O14 Co2 O1 176.33(17) . 10
O14 Co2 O1 93.45(16) 10 10
O6 Co2 O1 87.63(15) . 10
O1 Co2 O1 89.6(2) . 10
O14 Co2 O18 96.93(16) . .
O14 Co2 O18 96.93(16) 10 .
O6 Co2 O18 170.2(2) . .
O1 Co2 O18 85.41(15) . .
O1 Co2 O18 85.41(15) 10 .
O13 Co3 O12 83.35(16) 3_645 .
O13 Co3 O3 176.22(18) 3_645 .
O12 Co3 O3 93.86(18) . .
O13 Co3 O3 94.68(18) 3_645 3_645
O12 Co3 O3 176.58(18) . 3_645
O3 Co3 O3 88.0(3) . 3_645
O13 Co3 O10 88.10(17) 3_645 .
O12 Co3 O10 89.19(17) . .
O3 Co3 O10 89.32(18) . .
O3 Co3 O10 87.95(17) 3_645 .
O13 Co3 O19 97.9(2) 3_645 .
O12 Co3 O19 98.2(2) . .
O3 Co3 O19 85.0(2) . .
O3 Co3 O19 84.8(2) 3_645 .
O10 Co3 O19 170.9(2) . .
O17 Co4 O17 83.4(2) 4_665 11_665
O17 Co4 O2 175.68(17) 4_665 10
O17 Co4 O2 93.96(17) 11_665 10
O17 Co4 O2 93.96(17) 4_665 .
O17 Co4 O2 175.68(17) 11_665 .
O2 Co4 O2 88.5(2) 10 .
O17 Co4 O8 87.78(17) 4_665 .
O17 Co4 O8 87.78(17) 11_665 .
O2 Co4 O8 88.71(16) 10 .
O2 Co4 O8 88.71(16) . .
O17 Co4 O18 98.02(16) 4_665 .
O17 Co4 O18 98.02(16) 11_665 .
O2 Co4 O18 85.71(15) 10 .
O2 Co4 O18 85.71(15) . .
O8 Co4 O18 172.2(2) . .
O5 S1 O4 115.6(3) . .
O5 S1 C8 107.1(3) . .
O4 S1 C8 109.7(3) . .
O5 S1 C6 107.4(3) . .
O4 S1 C6 110.0(3) . .
C8 S1 C6 106.6(3) . .
O7 S2 O6 115.7(3) . .
O7 S2 C2 107.6(3) . 10
O6 S2 C2 110.1(3) . 10
O7 S2 C2 107.6(3) . .
O6 S2 C2 110.1(3) . .
C2 S2 C2 105.2(5) 10 .
O9 S3 O8 115.5(3) . .
O9 S3 C12 107.4(3) . .
O8 S3 C12 109.6(3) . .
O9 S3 C12 107.4(3) . 10
O8 S3 C12 109.6(3) . 10
C12 S3 C12 107.2(5) . 10
O11 S4 O10 115.4(3) . .
O11 S4 C14 107.3(3) . .
O10 S4 C14 109.3(3) . .
O11 S4 C27 107.4(3) . 3_645
O10 S4 C27 109.8(3) . 3_645
C14 S4 C27 107.3(4) . 3_645
O1 C1 C2 123.4(5) . .
O1 C1 C6 123.6(5) . .
C2 C1 C6 113.0(5) . .
C3 C2 C1 123.8(6) . .
C3 C2 S2 113.4(5) . .
C1 C2 S2 122.8(5) . .
C4 C3 C2 121.8(6) . .
C4 C3 H3 119.1 . .
C2 C3 H3 119.1 . .
C3 C4 C5 116.1(6) . .
C3 C4 C29 120.1(6) . .
C5 C4 C29 123.7(6) . .
C6 C5 C4 122.4(6) . .
C6 C5 H5 118.8 . .
C4 C5 H5 118.8 . .
C5 C6 C1 122.8(6) . .
C5 C6 S1 114.2(5) . .
C1 C6 S1 123.0(5) . .
O2 C7 C8 123.5(5) . .
O2 C7 C12 123.0(5) . .
C8 C7 C12 113.5(5) . .
C9 C8 C7 123.2(6) . .
C9 C8 S1 114.1(5) . .
C7 C8 S1 122.7(5) . .
C10 C9 C8 121.7(6) . .
C10 C9 H9 119.1 . .
C8 C9 H9 119.1 . .
C9 C10 C11 117.3(6) . .
C9 C10 C28 122.4(6) . .
C11 C10 C28 120.3(6) . .
C10 C11 C12 121.8(6) . .
C10 C11 H11 119.1 . .
C12 C11 H11 119.1 . .
C11 C12 C7 122.5(6) . .
C11 C12 S3 114.4(5) . .
C7 C12 S3 123.1(5) . .
O3 C13 C14 123.6(6) . .
O3 C13 C27 123.0(7) . .
C14 C13 C27 113.4(6) . .
C15 C14 C13 122.8(7) . .
C15 C14 S4 113.6(6) . .
C13 C14 S4 123.6(5) . .
C14 C15 C16 121.7(8) . .
C14 C15 H15 119.2 . .
C16 C15 H15 119.2 . .
C26 C16 C15 117.2(7) . .
C26 C16 C30 124.2(7) . .
C15 C16 C30 118.3(7) . .
O14 C17 O15 125.5(5) . .
O14 C17 C18 117.6(5) . .
O15 C17 C18 116.9(5) . .
C19 C18 C21 120.0(5) . .
C19 C18 C17 120.3(5) . .
C21 C18 C17 119.6(5) . .
C18 C19 C20 120.8(5) . .
C18 C19 H19 119.6 . .
C20 C19 H19 119.6 . .
C19 C20 C25 119.1(5) . .
C19 C20 C22 121.0(5) . .
C25 C20 C22 119.7(5) . .
C18 C21 C24 120.2(5) . .
C18 C21 H21 119.9 . .
C24 C21 H21 119.9 . .
O12 C22 O13 125.8(5) . .
O12 C22 C20 117.6(5) . .
O13 C22 C20 116.6(5) . .
O16 C23 O17 125.2(5) . .
O16 C23 C24 117.6(5) . .
O17 C23 C24 117.1(5) . .
C25 C24 C21 119.6(5) . .
C25 C24 C23 119.9(5) . .
C21 C24 C23 120.4(5) . .
C24 C25 C20 120.2(5) . .
C24 C25 H25 119.9 . .
C20 C25 H25 119.9 . .
C16 C26 C27 122.0(7) . .
C16 C26 H26 119.0 . .
C27 C26 H26 119.0 . .
C26 C27 C13 122.9(7) . .
C26 C27 S4 114.8(6) . 4_665
C13 C27 S4 122.3(5) . 4_665
C38 C28 C37 105.3(7) . .
C38 C28 C39 107.1(7) . .
C37 C28 C39 111.6(7) . .
C38 C28 C10 110.4(7) . .
C37 C28 C10 110.8(7) . .
C39 C28 C10 111.3(6) . .
C31 C29 C32 112.8(7) . .
C31 C29 C33 103.9(7) . .
C32 C29 C33 108.4(7) . .
C31 C29 C4 112.5(7) . .
C32 C29 C4 107.3(6) . .
C33 C29 C4 112.0(7) . .
C35 C30 C34 120.4(8) . .
C35 C30 C16 112.2(8) . .
C34 C30 C16 108.1(7) . .
C35 C30 C36 98.9(8) . .
C34 C30 C36 106.2(8) . .
C16 C30 C36 110.2(7) . .
C29 C31 H31A 109.5 . .
C29 C31 H31B 109.5 . .
H31A C31 H31B 109.5 . .
C29 C31 H31C 109.5 . .
H31A C31 H31C 109.5 . .
H31B C31 H31C 109.5 . .
C29 C32 H32A 109.5 . .
C29 C32 H32B 109.5 . .
H32A C32 H32B 109.5 . .
C29 C32 H32C 109.5 . .
H32A C32 H32C 109.5 . .
H32B C32 H32C 109.5 . .
C29 C33 H33A 109.5 . .
C29 C33 H33B 109.5 . .
H33A C33 H33B 109.5 . .
C29 C33 H33C 109.5 . .
H33A C33 H33C 109.5 . .
H33B C33 H33C 109.5 . .
C30 C34 H34A 109.5 . .
C30 C34 H34B 109.5 . .
H34A C34 H34B 109.5 . .
C30 C34 H34C 109.5 . .
H34A C34 H34C 109.5 . .
H34B C34 H34C 109.5 . .
C30 C35 H35A 109.5 . .
C30 C35 H35B 109.5 . .
H35A C35 H35B 109.5 . .
C30 C35 H35C 109.5 . .
H35A C35 H35C 109.5 . .
H35B C35 H35C 109.5 . .
C30 C36 H36A 109.5 . .
C30 C36 H36B 109.5 . .
H36A C36 H36B 109.5 . .
C30 C36 H36C 109.5 . .
H36A C36 H36C 109.5 . .
H36B C36 H36C 109.5 . .
C28 C37 H37A 109.5 . .
C28 C37 H37B 109.5 . .
H37A C37 H37B 109.5 . .
C28 C37 H37C 109.5 . .
H37A C37 H37C 109.5 . .
H37B C37 H37C 109.5 . .
C28 C38 H38A 109.5 . .
C28 C38 H38B 109.5 . .
H38A C38 H38B 109.5 . .
C28 C38 H38C 109.5 . .
H38A C38 H38C 109.5 . .
H38B C38 H38C 109.5 . .
C28 C39 H39A 109.5 . .
C28 C39 H39B 109.5 . .
H39A C39 H39B 109.5 . .
C28 C39 H39C 109.5 . .
H39A C39 H39C 109.5 . .
H39B C39 H39C 109.5 . .
C1 O1 Co1 132.5(4) . .
C1 O1 Co2 133.2(4) . .
Co1 O1 Co2 93.28(16) . .
C7 O2 Co4 132.3(4) . .
C7 O2 Co1 132.3(4) . .
Co4 O2 Co1 92.91(16) . .
C13 O3 Co3 131.4(4) . .
C13 O3 Co3 133.3(4) . 4_665
Co3 O3 Co3 92.97(18) . 4_665
S1 O4 Co1 118.9(2) . .
S2 O6 Co2 120.2(3) . .
S3 O8 Co4 119.4(3) . .
S4 O10 Co3 119.3(3) . .
C22 O12 Co3 128.0(4) . .
C22 O13 Co3 127.8(4) . 4_665
C17 O14 Co2 128.7(4) . .
C17 O15 Co1 127.7(4) . .
C23 O16 Co1 127.9(4) . 3_645
C23 O17 Co4 128.6(4) . 3_645
Co4 O18 Co2 138.9(3) . .
Co4 O18 Co1 82.80(14) . 10
Co2 O18 Co1 83.08(14) . 10
Co4 O18 Co1 82.80(14) . .
Co2 O18 Co1 83.08(14) . .
Co1 O18 Co1 139.0(3) 10 .
Co4 O18 H18A 110.5 . .
Co2 O18 H18A 110.5 . .
Co1 O18 H18A 110.5 10 .
Co1 O18 H18A 110.5 . .
Co3 O19 Co3 83.09(14) . 3_645
Co3 O19 Co3 139.4(4) . 2_755
Co3 O19 Co3 83.09(14) 3_645 2_755
Co3 O19 Co3 83.09(14) . 4_665
Co3 O19 Co3 139.4(4) 3_645 4_665
Co3 O19 Co3 83.09(14) 2_755 4_665
Co3 O19 H19A 110.3 . .
Co3 O19 H19A 110.3 3_645 .
Co3 O19 H19A 110.3 2_755 .
Co3 O19 H19A 110.3 4_665 .

loop_
_geom_bond_atom_site_label_1
_geom_bond_atom_site_label_2
_geom_bond_distance
_geom_bond_site_symmetry_2
Co1 O15 2.011(4) .
Co1 O16 2.020(4) 4_665
Co1 O1 2.083(4) .
Co1 O2 2.093(4) .
Co1 O4 2.106(4) .
Co1 O18 2.310(2) .
Co2 O14 2.028(4) .
Co2 O14 2.028(4) 10
Co2 O6 2.093(5) .
Co2 O1 2.101(4) .
Co2 O1 2.101(4) 10
Co2 O18 2.277(5) .
Co3 O13 2.022(4) 3_645
Co3 O12 2.027(4) .
Co3 O3 2.086(4) .
Co3 O3 2.092(5) 3_645
Co3 O10 2.102(4) .
Co3 O19 2.285(3) .
Co4 O17 2.014(4) 4_665
Co4 O17 2.014(4) 11_665
Co4 O2 2.090(4) 10
Co4 O2 2.090(4) .
Co4 O8 2.093(6) .
Co4 O18 2.275(5) .
S1 O5 1.437(4) .
S1 O4 1.453(4) .
S1 C8 1.766(6) .
S1 C6 1.771(6) .
S2 O7 1.429(6) .
S2 O6 1.458(6) .
S2 C2 1.768(6) 10
S2 C2 1.768(6) .
S3 O9 1.427(6) .
S3 O8 1.453(6) .
S3 C12 1.765(6) .
S3 C12 1.765(6) 10
S4 O11 1.436(5) .
S4 O10 1.450(4) .
S4 C14 1.764(8) .
S4 C27 1.770(8) 3_645
C1 O1 1.298(7) .
C1 C2 1.423(8) .
C1 C6 1.430(8) .
C2 C3 1.391(9) .
C3 C4 1.389(10) .
C3 H3 0.9500 .
C4 C5 1.403(10) .
C4 C29 1.543(10) .
C5 C6 1.387(9) .
C5 H5 0.9500 .
C7 O2 1.302(7) .
C7 C8 1.423(8) .
C7 C12 1.432(8) .
C8 C9 1.389(9) .
C9 C10 1.380(9) .
C9 H9 0.9500 .
C10 C11 1.392(9) .
C10 C28 1.542(10) .
C11 C12 1.392(9) .
C11 H11 0.9500 .
C13 O3 1.300(8) .
C13 C14 1.426(10) .
C13 C27 1.429(10) .
C14 C15 1.380(10) .
C15 C16 1.403(11) .
C15 H15 0.9500 .
C16 C26 1.369(12) .
C16 C30 1.565(11) .
C17 O14 1.248(7) .
C17 O15 1.261(7) .
C17 C18 1.518(8) .
C18 C19 1.385(8) .
C18 C21 1.388(8) .
C19 C20 1.391(8) .
C19 H19 0.9500 .
C20 C25 1.403(8) .
C20 C22 1.500(8) .
C21 C24 1.395(8) .
C21 H21 0.9500 .
C22 O12 1.253(7) .
C22 O13 1.254(7) .
C23 O16 1.257(7) .
C23 O17 1.258(7) .
C23 C24 1.499(8) .
C24 C25 1.395(8) .
C25 H25 0.9500 .
C26 C27 1.389(10) .
C26 H26 0.9500 .
C27 S4 1.770(8) 4_665
C28 C38 1.410(12) .
C28 C37 1.477(12) .
C28 C39 1.514(11) .
C29 C31 1.439(11) .
C29 C32 1.516(11) .
C29 C33 1.526(11) .
C30 C35 1.399(12) .
C30 C34 1.481(12) .
C30 C36 1.570(11) .
C31 H31A 0.9800 .
C31 H31B 0.9800 .
C31 H31C 0.9800 .
C32 H32A 0.9800 .
C32 H32B 0.9800 .
C32 H32C 0.9800 .
C33 H33A 0.9800 .
C33 H33B 0.9800 .
C33 H33C 0.9800 .
C34 H34A 0.9800 .
C34 H34B 0.9800 .
C34 H34C 0.9800 .
C35 H35A 0.9800 .
C35 H35B 0.9800 .
C35 H35C 0.9800 .
C36 H36A 0.9800 .
C36 H36B 0.9800 .
C36 H36C 0.9800 .
C37 H37A 0.9800 .
C37 H37B 0.9800 .
C37 H37C 0.9800 .
C38 H38A 0.9800 .
C38 H38B 0.9800 .
C38 H38C 0.9800 .
C39 H39A 0.9800 .
C39 H39B 0.9800 .
C39 H39C 0.9800 .
O3 Co3 2.092(5) 4_665
O13 Co3 2.021(4) 4_665
O16 Co1 2.020(4) 3_645
O17 Co4 2.014(4) 3_645
O18 Co1 2.310(2) 10
O18 H18A 0.9599 .
O19 Co3 2.285(3) 3_645
O19 Co3 2.285(3) 2_755
O19 Co3 2.285(3) 4_665
O19 H19A 0.9533 .

loop_
_platon_squeeze_void_nr
_platon_squeeze_void_average_x
_platon_squeeze_void_average_y
_platon_squeeze_void_average_z
_platon_squeeze_void_volume
_platon_squeeze_void_count_electrons
_platon_squeeze_void_content
1 0.000 0.000 0.000 607 154 ' '
2 0.406 -0.024 0.013 14182 6252 ' '
3 0.000 0.000 0.328 164 60 ' '
4 0.000 0.000 0.500 577 261 ' '
5 0.000 0.000 0.672 164 60 ' '
6 0.500 0.500 0.000 578 261 ' '
7 0.500 0.500 0.500 607 154 ' '
8 0.500 0.500 0.172 164 60 ' '
9 0.500 0.500 0.828 164 59 ' '
